data_1552854
loop_
_publ_author_name
'Xie, Qiqiang'
'Zhu, Ziyue'
'Li, Lingchun'
'Ni, Chuanfa'
'Hu, Jinbo'

_publ_section_title
;
 Controllable double CF2-insertion into sp2 C--Cu bond using TMSCF3: a
 facile access to tetrafluoroethylene-bridged structures
;
_journal_issue 1
_journal_name_full 'Chemical Science'
_journal_page_first 276
_journal_page_last 280
_journal_paper_doi 10.1039/C9SC05018C
_journal_volume 11
_journal_year 2020
_chemical_formula_sum 'C18 H7 F9'
_chemical_formula_weight 394.24
_chemical_name_systematic 1-(1,1,2,2,8,8,8,8,8-Nonafluoro-8\l8-octa-3,5,7-triyn-1-yl)naphthalene
_space_group_crystal_system triclinic
_space_group_IT_number 2
_space_group_name_Hall '-P 1'
_space_group_name_H-M_alt 'P -1'
_atom_sites_solution_hydrogens geom
_audit_creation_method SHELXL-2013
_audit_update_record
;
2019-10-06 deposited with the CCDC.	2019-11-11 downloaded from the CCDC.
;
_cell_angle_alpha 89.382(10)
_cell_angle_beta 89.146(10)
_cell_angle_gamma 68.679(10)
_cell_formula_units_Z 2
_cell_length_a 7.427(2)
_cell_length_b 7.782(3)
_cell_length_c 13.740(5)
_cell_measurement_reflns_used 4012
_cell_measurement_temperature 296(2)
_cell_measurement_theta_max 52.213
_cell_measurement_theta_min 5.620
_cell_volume 739.7(4)
_computing_cell_refinement 'Bruker SAINT'
_computing_data_collection 'Bruker APEX2'
_computing_data_reduction 'Bruker SAINT'
_computing_molecular_graphics 'Bruker SHELXTL'
_computing_publication_material 'Bruker SHELXTL'
_computing_structure_refinement 'SHELXL-2013 (Sheldrick, 2013)'
_computing_structure_solution 'SHELXS-97 (Sheldrick 2008)'
_diffrn_ambient_temperature 296(2)
_diffrn_measured_fraction_theta_full 0.981
_diffrn_measured_fraction_theta_max 1.008
_diffrn_measurement_device_type 'Bruker APEX-II CCD'
_diffrn_measurement_method '\f and \w scans'
_diffrn_radiation_type MoK\a
_diffrn_radiation_wavelength 0.71073
_diffrn_reflns_av_R_equivalents 0.0651
_diffrn_reflns_av_unetI/netI 0.0616
_diffrn_reflns_Laue_measured_fraction_full 0.981
_diffrn_reflns_Laue_measured_fraction_max 1.008
_diffrn_reflns_limit_h_max 8
_diffrn_reflns_limit_h_min -8
_diffrn_reflns_limit_k_max 9
_diffrn_reflns_limit_k_min -9
_diffrn_reflns_limit_l_max 16
_diffrn_reflns_limit_l_min -16
_diffrn_reflns_number 8138
_diffrn_reflns_point_group_measured_fraction_full 0.981
_diffrn_reflns_point_group_measured_fraction_max 1.008
_diffrn_reflns_theta_full 25.242
_diffrn_reflns_theta_max 24.998
_diffrn_reflns_theta_min 2.810
_exptl_absorpt_coefficient_mu 0.182
_exptl_absorpt_correction_T_max 0.7456
_exptl_absorpt_correction_T_min 0.5257
_exptl_absorpt_correction_type multi-scan
_exptl_absorpt_process_details sadabs
_exptl_crystal_colour colorless
_exptl_crystal_density_diffrn 1.770
_exptl_crystal_description prismatic
_exptl_crystal_F_000 392
_exptl_crystal_size_max 0.190
_exptl_crystal_size_mid 0.160
_exptl_crystal_size_min 0.120
_refine_diff_density_max 0.306
_refine_diff_density_min -0.318
_refine_diff_density_rms 0.082
_refine_ls_extinction_coef 0.24(5)
_refine_ls_extinction_expression Fc^*^=kFc[1+0.001xFc^2^\l^3^/sin(2\q)]^-1/4^
_refine_ls_extinction_method SHELXL
_refine_ls_goodness_of_fit_ref 1.231
_refine_ls_hydrogen_treatment constr
_refine_ls_matrix_type full
_refine_ls_number_parameters 246
_refine_ls_number_reflns 2575
_refine_ls_number_restraints 0
_refine_ls_restrained_S_all 1.231
_refine_ls_R_factor_all 0.1222
_refine_ls_R_factor_gt 0.0956
_refine_ls_shift/su_max 0.000
_refine_ls_shift/su_mean 0.000
_refine_ls_structure_factor_coef Fsqd
_refine_ls_weighting_details 'w=1/[\s^2^(Fo^2^)+(0.2000P)^2^] where P=(Fo^2^+2Fc^2^)/3'
_refine_ls_weighting_scheme calc
_refine_ls_wR_factor_gt 0.2657
_refine_ls_wR_factor_ref 0.3183
_reflns_Friedel_coverage 0.000
_reflns_number_gt 1831
_reflns_number_total 2575
_reflns_threshold_expression 'I > 2\s(I)'
_cod_data_source_file c9sc05018c2.cif
_cod_data_source_block mo_d8v18839_0m
_cod_depositor_comments
;Adding full bibliography for 1552854.cif.

 Adding full bibliography for 1552854.cif.
;
_cod_database_code 1552854
_shelx_space_group_comment
; 
The symmetry employed for this shelxl refinement is uniquely defined 
by the following loop, which should always be used as a source of 
symmetry information in preference to the above space-group names. 
They are only intended as comments. 
;
_shelx_estimated_absorpt_t_min 0.966
_shelx_estimated_absorpt_t_max 0.978
_shelxl_version_number 2013-4

loop_
_space_group_symop_operation_xyz
'x, y, z'
'-x, -y, -z'

loop_
_atom_site_label
_atom_site_type_symbol
_atom_site_fract_x
_atom_site_fract_y
_atom_site_fract_z
_atom_site_U_iso_or_equiv
_atom_site_adp_type
_atom_site_occupancy
_atom_site_site_symmetry_order
_atom_site_calc_flag
_atom_site_refinement_flags_posn
_atom_site_refinement_flags_adp
F1 F 0.4753(5) 0.2892(5) 0.8604(3) 0.0798(11) Uani 1 1 d . .
F2 F 0.5315(5) 0.2234(4) 0.7070(3) 0.0721(10) Uani 1 1 d . .
F3 F 0.8817(5) 0.2839(5) 0.7271(4) 0.0917(13) Uani 1 1 d . .
F4 F 0.7889(6) 0.3718(5) 0.8742(3) 0.0959(14) Uani 1 1 d . .
F5 F 0.4799(7) 0.6582(5) 0.9041(3) 0.0899(13) Uani 1 1 d . .
F6 F 0.2671(6) 0.9877(5) 0.8331(3) 0.0949(13) Uani 1 1 d . .
F7 F 0.2613(6) 1.0581(5) 0.6406(3) 0.0943(14) Uani 1 1 d . .
F8 F 0.4777(8) 0.7931(7) 0.5171(3) 0.1047(15) Uani 1 1 d . .
F9 F 0.6902(7) 0.4612(6) 0.5837(3) 0.0935(13) Uani 1 1 d . .
C1 C 0.8618(8) -0.1096(8) 0.7531(4) 0.0585(13) Uani 1 1 d . .
C2 C 0.8645(9) -0.0813(8) 0.6493(4) 0.0669(14) Uani 1 1 d . .
H2 H 0.7929 0.0332 0.6227 0.080 Uiso 1 1 calc R U
C3 C 0.9708(10) -0.2206(9) 0.5904(5) 0.0776(17) Uani 1 1 d . .
H3 H 0.9696 -0.2001 0.5236 0.093 Uiso 1 1 calc R U
C4 C 1.0825(10) -0.3944(9) 0.6271(5) 0.0761(17) Uani 1 1 d . .
H4 H 1.1525 -0.4888 0.5852 0.091 Uiso 1 1 calc R U
C5 C 1.0876(9) -0.4241(8) 0.7252(5) 0.0728(16) Uani 1 1 d . .
H5 H 1.1644 -0.5386 0.7500 0.087 Uiso 1 1 calc R U
C6 C 0.9784(8) -0.2842(8) 0.7894(4) 0.0619(14) Uani 1 1 d . .
C7 C 0.9881(10) -0.3189(8) 0.8925(5) 0.0752(17) Uani 1 1 d . .
H7 H 1.0685 -0.4330 0.9163 0.090 Uiso 1 1 calc R U
C8 C 0.8822(11) -0.1882(9) 0.9550(4) 0.0793(18) Uani 1 1 d . .
H8 H 0.8898 -0.2122 1.0216 0.095 Uiso 1 1 calc R U
C9 C 0.7603(10) -0.0159(9) 0.9202(4) 0.0741(17) Uani 1 1 d . .
H9 H 0.6864 0.0727 0.9641 0.089 Uiso 1 1 calc R U
C10 C 0.7478(8) 0.0251(7) 0.8215(4) 0.0610(14) Uani 1 1 d . .
C11 C 0.6218(8) 0.2171(8) 0.7931(4) 0.0646(14) Uani 1 1 d . .
C12 C 0.7214(9) 0.3587(8) 0.7857(5) 0.0698(15) Uani 1 1 d . .
C13 C 0.6004(8) 0.5461(7) 0.7477(4) 0.0610(14) Uani 1 1 d . .
C14 C 0.4858(9) 0.6855(8) 0.8080(4) 0.0653(14) Uani 1 1 d . .
C15 C 0.3730(9) 0.8561(8) 0.7732(5) 0.0696(16) Uani 1 1 d . .
C16 C 0.3702(9) 0.8944(8) 0.6743(5) 0.0665(14) Uani 1 1 d . .
C17 C 0.4787(9) 0.7577(9) 0.6121(4) 0.0701(16) Uani 1 1 d . .
C18 C 0.5906(9) 0.5880(8) 0.6477(4) 0.0656(15) Uani 1 1 d . .

loop_
_atom_site_aniso_label
_atom_site_aniso_U_11
_atom_site_aniso_U_22
_atom_site_aniso_U_33
_atom_site_aniso_U_23
_atom_site_aniso_U_13
_atom_site_aniso_U_12
F1 0.077(2) 0.073(2) 0.078(2) -0.0013(17) 0.0129(18) -0.0134(17)
F2 0.074(2) 0.0652(19) 0.072(2) 0.0043(15) -0.0192(16) -0.0184(15)
F3 0.063(2) 0.067(2) 0.140(4) 0.003(2) 0.006(2) -0.0178(16)
F4 0.107(3) 0.076(2) 0.103(3) 0.010(2) -0.049(2) -0.029(2)
F5 0.120(3) 0.088(2) 0.0508(19) -0.0024(16) 0.0086(19) -0.026(2)
F6 0.101(3) 0.073(2) 0.092(3) -0.019(2) 0.013(2) -0.008(2)
F7 0.096(3) 0.070(2) 0.111(3) 0.024(2) -0.026(2) -0.0226(19)
F8 0.151(4) 0.111(3) 0.057(2) 0.015(2) -0.009(2) -0.054(3)
F9 0.119(3) 0.091(3) 0.066(2) -0.0195(19) 0.022(2) -0.032(2)
C1 0.061(3) 0.060(3) 0.054(3) -0.003(2) -0.002(2) -0.021(2)
C2 0.071(3) 0.068(3) 0.056(3) 0.003(2) 0.000(3) -0.019(3)
C3 0.082(4) 0.091(4) 0.063(4) -0.013(3) 0.008(3) -0.035(4)
C4 0.074(4) 0.079(4) 0.073(4) -0.018(3) 0.016(3) -0.024(3)
C5 0.065(3) 0.064(3) 0.088(5) -0.001(3) -0.005(3) -0.021(3)
C6 0.060(3) 0.065(3) 0.062(3) 0.000(3) -0.003(3) -0.025(3)
C7 0.086(4) 0.060(3) 0.077(4) 0.013(3) -0.016(3) -0.023(3)
C8 0.106(5) 0.073(4) 0.050(3) 0.003(3) -0.006(3) -0.023(3)
C9 0.090(4) 0.072(4) 0.054(3) -0.007(3) 0.002(3) -0.022(3)
C10 0.068(3) 0.060(3) 0.054(3) -0.003(2) -0.003(2) -0.021(2)
C11 0.067(3) 0.065(3) 0.056(3) -0.001(2) -0.004(3) -0.016(3)
C12 0.062(3) 0.067(3) 0.073(4) -0.006(3) -0.007(3) -0.015(3)
C13 0.064(3) 0.059(3) 0.060(3) -0.006(2) -0.001(2) -0.022(3)
C14 0.074(4) 0.068(3) 0.053(3) -0.003(2) -0.001(3) -0.024(3)
C15 0.067(4) 0.064(3) 0.071(4) -0.010(3) -0.001(3) -0.016(3)
C16 0.068(3) 0.060(3) 0.073(4) 0.005(3) -0.008(3) -0.025(3)
C17 0.077(4) 0.082(4) 0.054(3) 0.011(3) -0.012(3) -0.032(3)
C18 0.077(4) 0.069(3) 0.055(3) -0.010(3) 0.009(3) -0.032(3)

loop_
_atom_type_symbol
_atom_type_description
_atom_type_scat_dispersion_real
_atom_type_scat_dispersion_imag
_atom_type_scat_source
C C 0.0033 0.0016 'International Tables Vol C Tables 4.2.6.8 and 6.1.1.4'
H H 0.0000 0.0000 'International Tables Vol C Tables 4.2.6.8 and 6.1.1.4'
F F 0.0171 0.0103 'International Tables Vol C Tables 4.2.6.8 and 6.1.1.4'

loop_
_geom_angle_atom_site_label_1
_geom_angle_atom_site_label_2
_geom_angle_atom_site_label_3
_geom_angle
C6 C1 C10 117.8(5)
C6 C1 C2 117.3(5)
C10 C1 C2 124.9(5)
C3 C2 C1 120.3(6)
C3 C2 H2 119.8
C1 C2 H2 119.8
C2 C3 C4 121.9(6)
C2 C3 H3 119.1
C4 C3 H3 119.1
C5 C4 C3 119.3(5)
C5 C4 H4 120.4
C3 C4 H4 120.4
C4 C5 C6 121.0(6)
C4 C5 H5 119.5
C6 C5 H5 119.5
C5 C6 C1 120.2(6)
C5 C6 C7 119.8(5)
C1 C6 C7 120.0(5)
C8 C7 C6 120.7(5)
C8 C7 H7 119.7
C6 C7 H7 119.7
C7 C8 C9 120.2(6)
C7 C8 H8 119.9
C9 C8 H8 119.9
C10 C9 C8 121.3(6)
C10 C9 H9 119.4
C8 C9 H9 119.4
C9 C10 C1 120.0(5)
C9 C10 C11 116.6(5)
C1 C10 C11 123.3(5)
F2 C11 F1 105.2(4)
F2 C11 C10 112.6(4)
F1 C11 C10 110.5(5)
F2 C11 C12 106.7(5)
F1 C11 C12 104.9(5)
C10 C11 C12 116.1(5)
F4 C12 F3 105.7(5)
F4 C12 C13 110.5(5)
F3 C12 C13 109.5(6)
F4 C12 C11 107.3(6)
F3 C12 C11 107.2(5)
C13 C12 C11 116.1(5)
C14 C13 C18 115.9(5)
C14 C13 C12 122.4(5)
C18 C13 C12 121.7(5)
F5 C14 C15 116.8(5)
F5 C14 C13 120.7(5)
C15 C14 C13 122.5(6)
F6 C15 C14 121.0(6)
F6 C15 C16 118.8(5)
C14 C15 C16 120.2(5)
F7 C16 C17 120.8(6)
F7 C16 C15 120.3(6)
C17 C16 C15 118.8(5)
F8 C17 C18 120.2(6)
F8 C17 C16 119.4(6)
C18 C17 C16 120.4(6)
F9 C18 C17 117.4(5)
F9 C18 C13 120.4(5)
C17 C18 C13 122.2(5)

loop_
_geom_bond_atom_site_label_1
_geom_bond_atom_site_label_2
_geom_bond_distance
F1 C11 1.375(7)
F2 C11 1.361(7)
F3 C12 1.372(8)
F4 C12 1.340(8)
F5 C14 1.339(7)
F6 C15 1.326(7)
F7 C16 1.319(7)
F8 C17 1.331(7)
F9 C18 1.328(7)
C1 C6 1.410(8)
C1 C10 1.432(8)
C1 C2 1.442(8)
C2 C3 1.353(9)
C2 H2 0.9300
C3 C4 1.398(10)
C3 H3 0.9300
C4 C5 1.363(10)
C4 H4 0.9300
C5 C6 1.407(9)
C5 H5 0.9300
C6 C7 1.437(9)
C7 C8 1.344(10)
C7 H7 0.9300
C8 C9 1.401(10)
C8 H8 0.9300
C9 C10 1.386(9)
C9 H9 0.9300
C10 C11 1.497(8)
C11 C12 1.537(9)
C12 C13 1.500(9)
C13 C14 1.383(8)
C13 C18 1.405(9)
C14 C15 1.372(9)
C15 C16 1.388(9)
C16 C17 1.373(9)
C17 C18 1.369(9)

loop_
_geom_torsion_atom_site_label_1
_geom_torsion_atom_site_label_2
_geom_torsion_atom_site_label_3
_geom_torsion_atom_site_label_4
_geom_torsion
C6 C1 C2 C3 2.1(9)
C10 C1 C2 C3 -177.0(6)
C1 C2 C3 C4 -0.7(10)
C2 C3 C4 C5 -1.2(10)
C3 C4 C5 C6 1.7(10)
C4 C5 C6 C1 -0.3(9)
C4 C5 C6 C7 -179.4(6)
C10 C1 C6 C5 177.5(5)
C2 C1 C6 C5 -1.6(8)
C10 C1 C6 C7 -3.4(8)
C2 C1 C6 C7 177.5(6)
C5 C6 C7 C8 -178.8(6)
C1 C6 C7 C8 2.1(9)
C6 C7 C8 C9 0.1(11)
C7 C8 C9 C10 -0.9(11)
C8 C9 C10 C1 -0.4(10)
C8 C9 C10 C11 -176.5(6)
C6 C1 C10 C9 2.6(8)
C2 C1 C10 C9 -178.4(6)
C6 C1 C10 C11 178.4(5)
C2 C1 C10 C11 -2.6(9)
C9 C10 C11 F2 -145.9(5)
C1 C10 C11 F2 38.1(7)
C9 C10 C11 F1 -28.6(7)
C1 C10 C11 F1 155.4(5)
C9 C10 C11 C12 90.6(7)
C1 C10 C11 C12 -85.3(7)
F2 C11 C12 F4 171.9(4)
F1 C11 C12 F4 60.6(5)
C10 C11 C12 F4 -61.7(6)
F2 C11 C12 F3 -75.0(6)
F1 C11 C12 F3 173.7(5)
C10 C11 C12 F3 51.4(7)
F2 C11 C12 C13 47.7(7)
F1 C11 C12 C13 -63.6(6)
C10 C11 C12 C13 174.1(5)
F4 C12 C13 C14 -34.3(8)
F3 C12 C13 C14 -150.3(6)
C11 C12 C13 C14 88.2(7)
F4 C12 C13 C18 148.3(6)
F3 C12 C13 C18 32.4(8)
C11 C12 C13 C18 -89.1(7)
C18 C13 C14 F5 178.0(5)
C12 C13 C14 F5 0.5(9)
C18 C13 C14 C15 -1.6(9)
C12 C13 C14 C15 -179.1(5)
F5 C14 C15 F6 1.4(9)
C13 C14 C15 F6 -178.9(6)
F5 C14 C15 C16 -179.5(6)
C13 C14 C15 C16 0.1(10)
F6 C15 C16 F7 -1.2(9)
C14 C15 C16 F7 179.7(5)
F6 C15 C16 C17 -179.5(5)
C14 C15 C16 C17 1.4(9)
F7 C16 C17 F8 1.9(9)
C15 C16 C17 F8 -179.8(6)
F7 C16 C17 C18 -179.7(6)
C15 C16 C17 C18 -1.4(9)
F8 C17 C18 F9 -2.4(9)
C16 C17 C18 F9 179.2(5)
F8 C17 C18 C13 178.2(5)
C16 C17 C18 C13 -0.2(9)
C14 C13 C18 F9 -177.7(5)
C12 C13 C18 F9 -0.2(9)
C14 C13 C18 C17 1.6(9)
C12 C13 C18 C17 179.1(6)
